data_2006037
loop_
_publ_author_name
'Lam, Y.-L.'
'Koh, L.-L.'
'Huang, H.-H.'

_publ_section_title
;
 <i>meso</i>-2,2,2',2'-Tetrachloro-1,1'-diphenyl-1,1'-bicyclopropyl and
 <i>meso</i>-2,2,2',2'-Tetrabromo-1,1'-diphenyl-1,1'-bicyclopropyl
;
_journal_issue 4
_journal_name_full 'Acta Crystallographica Section C'
_journal_page_first 499
_journal_page_last 504
_journal_paper_doi 10.1107/S0108270196015090
_journal_volume 53
_journal_year 1997
_chemical_formula_sum 'C18 H14 Cl4'
_chemical_formula_weight 372.09
_chemical_name_systematic
;
meso-1,1'-diphenyl-2,2,2',2'-tetrachlorobicyclopropyl
;
_space_group_IT_number 14
_symmetry_cell_setting monoclinic
_symmetry_space_group_name_Hall '-P 2yn'
_symmetry_space_group_name_H-M 'P 1 21/n 1'
_cell_angle_alpha 90.00
_cell_angle_beta 91.60(7)
_cell_angle_gamma 90.00
_cell_formula_units_Z 4
_cell_length_a 8.814(6)
_cell_length_b 9.992(9)
_cell_length_c 19.774(18)
_cell_measurement_reflns_used 25
_cell_measurement_temperature 293(2)
_cell_measurement_theta_max 11.0
_cell_measurement_theta_min 3.5
_cell_volume 1741(3)
_computing_cell_refinement 'Siemens P3 Software'
_computing_data_collection 'Siemens P3 Software (Siemens, 1991)'
_computing_data_reduction 'XDISK and XEMP (Siemens, 1989a,b)'
_computing_molecular_graphics 'XP SHELXTL-PLUS, ORTEP (Johnson, 1965)'
_computing_publication_material 'XPUB SHELXTL-PLUS'
_computing_structure_refinement 'XLS SHELXTL-PLUS'
_computing_structure_solution 'XS SHELXTL-PLUS (Siemens, 1990)'
_diffrn_ambient_temperature 293(2)
_diffrn_measurement_device 'Siemens R3m/V'
_diffrn_measurement_method '\w scans'
_diffrn_radiation_monochromator graphite
_diffrn_radiation_source 'fine-focus sealed tube'
_diffrn_radiation_type MoK\a
_diffrn_radiation_wavelength 0.71073
_diffrn_reflns_av_R_equivalents 0.0291
_diffrn_reflns_av_sigmaI/netI 0.0331
_diffrn_reflns_limit_h_max 10
_diffrn_reflns_limit_h_min 0
_diffrn_reflns_limit_k_max 11
_diffrn_reflns_limit_k_min 0
_diffrn_reflns_limit_l_max 23
_diffrn_reflns_limit_l_min -23
_diffrn_reflns_number 3512
_diffrn_reflns_theta_max 25.05
_diffrn_reflns_theta_min 1.75
_diffrn_standards_decay_% 2.5
_diffrn_standards_interval_count 98
_diffrn_standards_number 2
_exptl_absorpt_coefficient_mu 0.673
_exptl_absorpt_correction_T_max 0.845
_exptl_absorpt_correction_T_min 0.834
_exptl_absorpt_correction_type '\y scans (North, Phillips & Mathews, 1968)'
_exptl_crystal_colour Colourless
_exptl_crystal_density_diffrn 1.420
_exptl_crystal_density_meas ?
_exptl_crystal_description Rod
_exptl_crystal_F_000 760
_exptl_crystal_size_max 0.30
_exptl_crystal_size_mid 0.25
_exptl_crystal_size_min 0.25
_refine_diff_density_max 0.37
_refine_diff_density_min -0.21
_refine_ls_extinction_method none
_refine_ls_goodness_of_fit_all 1.09
_refine_ls_goodness_of_fit_obs 1.12
_refine_ls_hydrogen_treatment 'Riding model, fixed isotropic U'
_refine_ls_matrix_type full
_refine_ls_number_parameters 199
_refine_ls_number_reflns 3087
_refine_ls_number_restraints 0
_refine_ls_restrained_S_all 1.19
_refine_ls_restrained_S_obs 1.12
_refine_ls_R_factor_all 0.0635
_refine_ls_R_factor_obs 0.0489
_refine_ls_shift/esd_max 0.006
_refine_ls_shift/esd_mean 0.001
_refine_ls_structure_factor_coef F
_refine_ls_weighting_details 'w = 1/[\s^2^(Fo) + 0.0021Fo^2^]'
_refine_ls_weighting_scheme calc
_refine_ls_wR_factor_all 0.0711
_refine_ls_wR_factor_obs 0.0653
_reflns_number_observed 2185
_reflns_number_total 3087
_reflns_observed_criterion >2sigma(I)
_cod_data_source_file bm1102.cif
_cod_data_source_block 1a
_cod_depositor_comments
;
The following automatic conversions were performed:
'_symmetry_cell_setting' value 'Monoclinic' changed to 'monoclinic'
according to '/home/saulius/struct/CIF-dictionaries/cif_core.dic'
dictionary named 'cif_core.dic' version 2.4.1 from 2010-06-29.

Automatic conversion script
Id: cif_fix_enum 1527 2010-12-29 10:47:43Z saulius 

The following automatic conversions were performed:

'_symmetry_cell_setting' value 'Monoclinic' changed to 'monoclinic'
according to /home/saulius/struct/CIF-dictionaries/cif_core.dic
dictionary named 'cif_core.dic' version 2.4.1 from 2010-06-29.

Automatic conversion script
Id: cif_fix_values 1715 2011-07-08 13:25:40Z adriana 

The following automatic conversions were performed:

'_exptl_crystal_density_meas' value 'not measured' was changed to '?'
- the value is perceived as not measured.

Automatic conversion script
Id: cif_fix_values 3008 2015-01-20 13:52:24Z robertas 

The following automatic conversions were performed:

'_refine_ls_weighting_scheme' value 'calc w = 1/[\s^2^(Fo) +
0.0021Fo^2^]' was changed to 'calc'. New tag
'_refine_ls_weighting_details' was created. The value of the new tag
was set to 'w = 1/[\s^2^(Fo) + 0.0021Fo^2^]'.

Automatic conversion script
Id: cif_fix_values 3143 2015-03-26 13:38:13Z robertas 
;
_cod_original_cell_volume 1741.(3)
_cod_original_sg_symbol_H-M 'P 21/n'
_cod_database_code 2006037

loop_
_symmetry_equiv_pos_as_xyz
'x, y, z'
'-x+1/2, y+1/2, -z+1/2'
'-x, -y, -z'
'x-1/2, -y-1/2, z-1/2'

loop_
_atom_site_aniso_label
_atom_site_aniso_U_11
_atom_site_aniso_U_12
_atom_site_aniso_U_13
_atom_site_aniso_U_22
_atom_site_aniso_U_23
_atom_site_aniso_U_33
Cl1 0.057(1) -0.004(1) -0.003(1) 0.070(1) -0.021(1) 0.084(1)
Cl2 0.066(1) 0.002(1) 0.010(1) 0.051(1) 0.014(1) 0.082(1)
Cl3 0.076(1) -0.012(1) -0.019(1) 0.077(1) 0.006(1) 0.056(1)
Cl4 0.098(1) -0.012(1) 0.014(1) 0.089(1) 0.011(1) 0.046(1)
C1 0.044(2) 0.006(1) 0.005(1) 0.045(2) 0.001(1) 0.044(2)
C2 0.047(2) 0.000(2) 0.004(2) 0.051(2) -0.001(2) 0.058(2)
C3 0.045(2) 0.003(2) 0.011(2) 0.057(2) 0.000(2) 0.058(2)
C4 0.050(2) 0.002(1) 0.002(1) 0.043(2) 0.001(1) 0.039(2)
C5 0.068(2) -0.002(2) 0.003(2) 0.053(2) 0.002(2) 0.043(2)
C6 0.072(2) -0.002(2) 0.006(2) 0.048(2) -0.004(2) 0.052(2)
C11 0.044(2) 0.005(2) 0.000(1) 0.054(2) 0.000(1) 0.042(2)
C12 0.067(2) 0.020(2) 0.012(2) 0.066(2) 0.003(2) 0.052(2)
C13 0.100(3) 0.037(3) 0.017(2) 0.077(3) 0.013(2) 0.062(2)
C14 0.106(3) 0.027(3) 0.005(2) 0.091(3) 0.020(2) 0.050(2)
C15 0.086(3) 0.022(2) 0.004(2) 0.094(3) 0.002(2) 0.039(2)
C16 0.053(2) 0.012(2) 0.003(2) 0.063(2) -0.005(2) 0.049(2)
C21 0.042(2) 0.001(1) -0.004(1) 0.052(2) 0.001(1) 0.041(2)
C22 0.059(2) -0.002(2) 0.005(2) 0.056(2) 0.007(2) 0.060(2)
C23 0.056(2) -0.008(2) 0.013(2) 0.077(3) 0.016(2) 0.073(3)
C24 0.046(2) 0.004(2) 0.007(2) 0.096(3) -0.002(2) 0.059(2)
C25 0.051(2) 0.011(2) 0.005(2) 0.074(3) -0.010(2) 0.070(3)
C26 0.050(2) 0.004(2) 0.001(2) 0.054(2) -0.001(2) 0.058(2)

loop_
_atom_site_label
_atom_site_occupancy
_atom_site_fract_x
_atom_site_fract_y
_atom_site_fract_z
_atom_site_U_iso_or_equiv
_atom_site_thermal_displace_type
_atom_site_calc_flag
_atom_site_refinement_flags
_atom_site_type_symbol
Cl1 1 0.2419(1) 0.0729(1) 0.9101(1) 0.070(1) Uani d . Cl
Cl2 1 0.0698(1) 0.1217(1) 0.7858(1) 0.066(1) Uani d . Cl
Cl3 1 -0.2683(1) -0.1584(1) 0.6984(1) 0.070(1) Uani d . Cl
Cl4 1 0.0384(1) -0.1150(1) 0.6604(1) 0.078(1) Uani d . Cl
C1 1 0.1075(3) -0.1435(3) 0.8358(2) 0.044(1) Uani d . C
C2 1 0.1647(4) -0.0004(3) 0.8356(2) 0.052(1) Uani d . C
C3 1 0.2509(4) -0.1042(3) 0.8000(2) 0.053(1) Uani d . C
C4 1 -0.0412(4) -0.1863(3) 0.7998(2) 0.044(1) Uani d . C
C5 1 -0.0767(4) -0.1826(3) 0.7231(2) 0.055(1) Uani d . C
C6 1 -0.0342(5) -0.3109(3) 0.7553(2) 0.057(1) Uani d . C
C11 1 0.1323(3) -0.2270(3) 0.8993(2) 0.047(1) Uani d . C
C12 1 0.2137(4) -0.3446(4) 0.8961(2) 0.061(1) Uani d . C
C13 1 0.2311(5) -0.4267(5) 0.9516(2) 0.079(2) Uani d . C
C14 1 0.1700(6) -0.3915(5) 1.0121(2) 0.082(2) Uani d . C
C15 1 0.0888(5) -0.2742(5) 1.0170(2) 0.073(2) Uani d . C
C16 1 0.0686(4) -0.1928(4) 0.9608(2) 0.055(1) Uani d . C
C21 1 -0.1758(3) -0.1708(3) 0.8445(2) 0.045(1) Uani d . C
C22 1 -0.2465(4) -0.2831(4) 0.8713(2) 0.058(1) Uani d . C
C23 1 -0.3657(4) -0.2670(4) 0.9143(2) 0.068(1) Uani d . C
C24 1 -0.4182(4) -0.1434(5) 0.9309(2) 0.067(1) Uani d . C
C25 1 -0.3494(4) -0.0306(4) 0.9046(2) 0.065(1) Uani d . C
C26 1 -0.2292(4) -0.0442(4) 0.8618(2) 0.054(1) Uani d . C
H3A 1 0.3460 -0.1323 0.8201 0.070 Uiso d R H
H3B 1 0.2474 -0.1032 0.7514 0.070 Uiso d R H
H6A 1 0.0646 -0.3454 0.7458 0.075 Uiso d R H
H6B 1 -0.1116 -0.3776 0.7601 0.075 Uiso d R H
H12 1 0.2598 -0.3685 0.8544 0.080 Uiso d R H
H13 1 0.2860 -0.5092 0.9477 0.100 Uiso d R H
H14 1 0.1833 -0.4484 1.0509 0.105 Uiso d R H
H15 1 0.0463 -0.2489 1.0592 0.090 Uiso d R H
H16 1 0.0104 -0.1119 0.9640 0.070 Uiso d R H
H22 1 -0.2113 -0.3707 0.8593 0.080 Uiso d R H
H23 1 -0.4126 -0.3448 0.9330 0.085 Uiso d R H
H24 1 -0.5027 -0.1343 0.9601 0.085 Uiso d R H
H25 1 -0.3843 0.0569 0.9167 0.085 Uiso d R H
H26 1 -0.1810 0.0333 0.8434 0.075 Uiso d R H

loop_
_atom_type_symbol
_atom_type_description
_atom_type_scat_dispersion_real
_atom_type_scat_dispersion_imag
_atom_type_scat_source
C C 0.0033 0.0016 'International Tables Vol C Tables 4.2.6.8 and 6.1.1.4'
H H 0.0000 0.0000 'International Tables Vol C Tables 4.2.6.8 and 6.1.1.4'
Cl Cl 0.1484 0.1585 'International Tables Vol C Tables 4.2.6.8 and 6.1.1.4'

loop_
_geom_angle_atom_site_label_1
_geom_angle_atom_site_label_2
_geom_angle_atom_site_label_3
_geom_angle
_geom_angle_publ_flag
C2 C1 C3 58.2(2) yes
C2 C1 C11 118.6(3) yes
C3 C1 C11 115.2(3) no
C2 C1 C4 122.8(3) yes
C3 C1 C4 124.6(3) no
C11 C1 C4 109.4(3) no
Cl1 C2 Cl2 110.2(2) no
Cl1 C2 C1 120.7(2) no
Cl2 C2 C1 120.0(2) no
Cl1 C2 C3 119.9(2) no
Cl2 C2 C3 117.5(3) no
C1 C2 C3 60.9(2) yes
C1 C3 C2 60.9(2) yes
C1 C11 C16 122.3(3) no
C1 C11 C12 119.6(3) no
C16 C11 C12 118.1(3) yes
C11 C16 C15 120.6(3) no
C16 C15 C14 120.0(4) no
C15 C14 C13 119.8(4) no
C14 C13 C12 120.3(4) no
C11 C12 C13 121.3(4) no
C1 C4 C5 126.7(3) yes
C1 C4 C6 116.5(3) no
C5 C4 C6 57.5(2) yes
C1 C4 C21 112.0(3) no
C5 C4 C21 115.7(3) no
C6 C4 C21 117.8(3) no
Cl3 C5 Cl4 108.6(2) no
Cl3 C5 C4 116.3(3) no
Cl4 C5 C4 126.7(3) no
Cl3 C5 C6 118.0(3) no
Cl4 C5 C6 119.6(3) no
C4 C5 C6 60.8(2) yes
C4 C6 C5 61.7(2) no
C4 C21 C22 120.5(3) no
C4 C21 C26 120.9(3) no
C22 C21 C26 118.6(3) yes
C21 C22 C23 119.7(4) no
C22 C23 C24 121.6(4) no
C23 C24 C25 119.4(4) no
C24 C25 C26 120.1(4) no
C21 C26 C25 120.6(3) no

loop_
_geom_bond_atom_site_label_1
_geom_bond_atom_site_label_2
_geom_bond_site_symmetry_2
_geom_bond_distance
_geom_bond_publ_flag
Cl1 C2 . 1.765(4) yes
Cl2 C2 . 1.765(4) yes
Cl3 C5 . 1.762(4) yes
Cl4 C5 . 1.759(4) yes
C1 C2 . 1.517(5) yes
C1 C3 . 1.517(5) yes
C1 C11 . 1.519(5) no
C1 C4 . 1.534(5) yes
C2 C3 . 1.476(5) yes
C11 C16 . 1.397(5) no
C11 C12 . 1.379(5) no
C16 C15 . 1.384(5) no
C15 C14 . 1.378(7) no
C14 C13 . 1.371(6) no
C13 C12 . 1.375(6) no
C4 C5 . 1.540(5) yes
C4 C6 . 1.527(5) yes
C4 C21 . 1.508(5) no
C5 C6 . 1.474(5) yes
C21 C22 . 1.396(5) no
C21 C26 . 1.396(5) no
C22 C23 . 1.379(5) no
C23 C24 . 1.362(6) no
C24 C25 . 1.387(6) no
C25 C26 . 1.380(5) no

loop_
_geom_torsion_atom_site_label_1
_geom_torsion_atom_site_label_2
_geom_torsion_atom_site_label_3
_geom_torsion_atom_site_label_4
_geom_torsion
_geom_torsion_publ_flag
C3 C1 C2 Cl1 -109.5(0.3) yes
C3 C1 C2 Cl2 106.8(0.3) no
C11 C1 C2 Cl1 -6.1(0.4) yes
C11 C1 C2 Cl2 -149.8(0.3) no
C11 C1 C2 C3 103.4(0.3) no
C4 C1 C2 Cl1 137.2(0.3) yes
C4 C1 C2 Cl2 -6.5(0.4) no
C4 C1 C2 C3 -113.3(0.3) yes
C11 C1 C3 C2 -109.4(0.3) no
C4 C1 C3 C2 110.3(0.3) no
C2 C1 C11 C16 62.5(0.4) no
C2 C1 C11 C12 -121.0(0.4) no
C3 C1 C11 C16 128.5(0.3) no
C3 C1 C11 C12 -55.0(0.4) no
C4 C1 C11 C16 -85.4(0.4) yes
C4 C1 C11 C12 91.2(0.4) no
C2 C1 C4 C5 64.6(0.4) yes
C2 C1 C4 C6 132.4(0.3) no
C2 C1 C4 C21 -87.7(0.4) no
C3 C1 C4 C5 -7.0(0.5) no
C3 C1 C4 C6 60.9(0.4) no
C3 C1 C4 C21 -159.2(0.3) no
C11 C1 C4 C5 -149.2(0.3) no
C11 C1 C4 C6 -81.4(0.3) no
C11 C1 C4 C21 58.6(0.3) yes
Cl1 C2 C3 C1 110.7(0.3) no
Cl2 C2 C3 C1 -110.9(0.3) no
C1 C11 C16 C15 177.4(0.3) no
C12 C11 C16 C15 0.8(0.5) no
C1 C11 C12 C13 -176.2(0.4) no
C16 C11 C12 C13 0.5(0.5) no
C11 C16 C15 C14 -1.3(0.6) no
C16 C15 C14 C13 0.4(0.7) no
C15 C14 C13 C12 1.0(0.7) no
C14 C13 C12 C11 -1.5(0.7) no
C1 C4 C5 Cl3 -150.5(0.3) no
C1 C4 C5 Cl4 -6.1(0.5) no
C1 C4 C5 C6 100.7(0.4) no
C6 C4 C5 Cl3 108.8(0.3) no
C6 C4 C5 Cl4 -106.8(0.4) no
C21 C4 C5 Cl3 0.9(0.4) no
C21 C4 C5 Cl4 145.3(0.3) no
C21 C4 C5 C6 -107.9(0.3) no
C1 C4 C6 C5 -118.2(0.3) no
C1 C4 C21 C22 -107.6(0.3) no
C1 C4 C21 C26 70.2(0.4) no
C5 C4 C21 C22 96.9(0.4) no
C5 C4 C21 C26 -85.3(0.4) no
C6 C4 C21 C22 31.8(0.4) no
C6 C4 C21 C26 -150.4(0.3) no
Cl3 C5 C6 C4 -106.2(0.3) no
Cl4 C5 C6 C4 118.1(0.3) no
C4 C21 C22 C23 177.5(0.3) no
C26 C21 C22 C23 -0.4(0.5) no
C4 C21 C26 C25 -177.9(0.3) no
C22 C21 C26 C25 -0.1(0.5) no
C21 C22 C23 C24 0.7(0.6) no
C22 C23 C24 C25 -0.6(0.6) no
C23 C24 C25 C26 0.1(0.6) no
C24 C25 C26 C21 0.2(0.5) no
